data_1550923
loop_
_publ_author_name
'Dehnen, Stefanie Susanne'
'Peters, Bertram'
'Santner, Silke'
'Donsbach, Carsten'
'Smarsly, Bernd'
'Voepel, Pascal'

_publ_section_title
;
 Ionic liquid cations as methylation agent for extremely weak chalcogenido
 metalate nucleophiles
;
_journal_name_full 'Chemical Science'
_journal_paper_doi 10.1039/C9SC01358J
_journal_year 2019
_chemical_formula_moiety '6(C12 H23 N2), C2 H6 Hg6 Te12'
_chemical_formula_sum 'C74 H144 Hg6 N12 Te12'
_chemical_formula_weight 3936.74
_space_group_crystal_system triclinic
_space_group_IT_number 2
_space_group_name_Hall '-P 1'
_space_group_name_H-M_alt 'P -1'
_symmetry_space_group_name_Hall '-P 1'
_symmetry_space_group_name_H-M 'P -1'
_atom_sites_solution_hydrogens geom
_atom_sites_solution_primary dual
_audit_creation_date 2018-02-02
_audit_creation_method
;
Olex2 1.2
(compiled 2017.03.28 svn.r3405 for OlexSys, GUI svn.r5337)
;
_audit_update_record
;
2019-03-13 deposited with the CCDC.    2019-04-22 downloaded from the CCDC.
;
_cell_angle_alpha 89.172(3)
_cell_angle_beta 85.585(3)
_cell_angle_gamma 83.936(2)
_cell_formula_units_Z 1
_cell_length_a 10.0664(8)
_cell_length_b 11.5576(9)
_cell_length_c 24.550(2)
_cell_measurement_reflns_used 9772
_cell_measurement_temperature 100.0
_cell_measurement_theta_max 28.598
_cell_measurement_theta_min 2.425
_cell_volume 2831.8(4)
_computing_cell_refinement 'SAINT v8.37A (Bruker, 2015)'
_computing_data_reduction 'SAINT v8.37A (Bruker, 2015)'
_computing_molecular_graphics 'Olex2 (Dolomanov et al., 2009)'
_computing_publication_material 'Olex2 (Dolomanov et al., 2009)'
_computing_structure_refinement 'ShelXL (Sheldrick, 2015)'
_computing_structure_solution 'ShelXT (Sheldrick, 2015)'
_diffrn_ambient_temperature 100.0
_diffrn_measured_fraction_theta_full 0.999
_diffrn_measured_fraction_theta_max 0.999
_diffrn_measurement_device_type 'Bruker D8 Quest'
_diffrn_measurement_method '\f and \w scans'
_diffrn_radiation_type MoK\a
_diffrn_radiation_wavelength 0.71073
_diffrn_reflns_av_R_equivalents 0.0602
_diffrn_reflns_av_unetI/netI 0.0409
_diffrn_reflns_Laue_measured_fraction_full 0.999
_diffrn_reflns_Laue_measured_fraction_max 0.999
_diffrn_reflns_limit_h_max 13
_diffrn_reflns_limit_h_min -12
_diffrn_reflns_limit_k_max 15
_diffrn_reflns_limit_k_min -15
_diffrn_reflns_limit_l_max 32
_diffrn_reflns_limit_l_min -32
_diffrn_reflns_number 88604
_diffrn_reflns_point_group_measured_fraction_full 0.999
_diffrn_reflns_point_group_measured_fraction_max 0.999
_diffrn_reflns_theta_full 26.000
_diffrn_reflns_theta_max 27.998
_diffrn_reflns_theta_min 2.261
_diffrn_standards_number 0
_exptl_absorpt_coefficient_mu 11.170
_exptl_absorpt_correction_T_max 0.0277
_exptl_absorpt_correction_T_min 0.0074
_exptl_absorpt_correction_type numerical
_exptl_absorpt_process_details
;
SADABS-2014/5 (Bruker,2014/5) was used for absorption correction.
wR2(int) was 0.1499 before and 0.0743 after correction.
The Ratio of minimum to maximum transmission is 0.2671.
The \l/2 correction factor is 0.00150.
;
_exptl_crystal_colour red
_exptl_crystal_colour_primary red
_exptl_crystal_density_diffrn 2.309
_exptl_crystal_description plate
_exptl_crystal_F_000 1776
_exptl_crystal_size_max 0.27
_exptl_crystal_size_mid 0.15
_exptl_crystal_size_min 0.01
_refine_diff_density_max 2.095
_refine_diff_density_min -1.528
_refine_diff_density_rms 0.224
_refine_ls_extinction_method none
_refine_ls_goodness_of_fit_ref 1.067
_refine_ls_hydrogen_treatment constr
_refine_ls_matrix_type full
_refine_ls_number_parameters 632
_refine_ls_number_reflns 13672
_refine_ls_number_restraints 2296
_refine_ls_restrained_S_all 1.014
_refine_ls_R_factor_all 0.0804
_refine_ls_R_factor_gt 0.0499
_refine_ls_shift/su_max 0.001
_refine_ls_shift/su_mean 0.000
_refine_ls_structure_factor_coef Fsqd
_refine_ls_weighting_details 'w=1/[\s^2^(Fo^2^)+(0.0427P)^2^+38.5605P] where P=(Fo^2^+2Fc^2^)/3'
_refine_ls_weighting_scheme calc
_refine_ls_wR_factor_gt 0.1187
_refine_ls_wR_factor_ref 0.1292
_reflns_Friedel_coverage 0.000
_reflns_number_gt 9797
_reflns_number_total 13672
_reflns_threshold_expression 'I > 2\s(I)'
_cod_data_source_file c9sc01358j2.cif
_cod_data_source_block cdx109
_cod_original_cell_volume 2831.7(4)
_cod_database_code 1550923
_shelx_shelxl_version_number 2016/6
_shelx_space_group_comment
;
The symmetry employed for this shelxl refinement is uniquely defined
by the following loop, which should always be used as a source of
symmetry information in preference to the above space-group names.
They are only intended as comments.
;
_shelx_estimated_absorpt_t_max 0.584
_shelx_estimated_absorpt_t_min 0.140
_olex2_refinement_description
;
1. Fixed Uiso
 At 1.2 times of:
  All C(H) groups, All C(H,H) groups, All C(H,H,H,H) groups, All C(H,H,H,H,H,
  H) groups
 At 1.5 times of:
  All C(H,H,H) groups
2. Restrained distances
 C3B-C2B \\sim C3A-C2A \\sim C4A-C3A \\sim C4B-C3B \\sim C5A-C4A \\sim C5B-C4B
\\sim C6B-C5B \\sim C6A-C5A
 \\sim C7-C6A \\sim C7-C6B \\sim C8-C7 \\sim C9-C8 \\sim C15A-C14A \\sim
C15B-C14B \\sim C16A-C15A \\sim C16B-
 C15B \\sim C17B-C16B \\sim C17A-C16A \\sim C18B-C17B \\sim C18A-C17A \\sim
C19-C18A \\sim C19-C18B ~
 C20-C19 \\sim C21-C20 \\sim C27A-C26A \\sim C27B-C26B \\sim C28A-C27A \\sim
C29A-C28A \\sim C28B-C27B
 \\sim C30A-C29A \\sim C29B-C28B \\sim C31A-C30A \\sim C30B-C29B \\sim
C32A-C31A \\sim C31B-C30B \\sim C32B-
 C31B \\sim C33-C32A \\sim C33-C32B
 with sigma of 0.02
 C26A-C28A \\sim C30A-C32A \\sim C27A-C29A \\sim C31A-C33 \\sim C26B-C28B \\sim
C27B-C29B \\sim C30B-
 C32B \\sim C31B-C33 \\sim C28A-C30A \\sim C29A-C31A \\sim C28B-C30B \\sim
C29B-C31B \\sim C18A-C20 ~
 C14B-C16B \\sim C15B-C17B \\sim C18B-C20 \\sim C14A-C16A \\sim C15A-C17A \\sim
C16B-C18B \\sim C17B-
 C19 \\sim C16A-C18A \\sim C17A-C19 \\sim C2A-C4A \\sim C3A-C5A \\sim C6A-C8
\\sim C2B-C4B \\sim C3B-C5B ~
 C6B-C8 \\sim C4B-C6B \\sim C6A-C4A
 with sigma of 0.04
3. Uiso/Uaniso restraints and constraints
C37 \\sim C36 \\sim C35 \\sim N6 \\sim C34 \\sim N5 \\sim C33 \\sim C32B \\sim
C32A \\sim C31B \\sim C31A \\sim C30B \\sim C30A \\sim C29B \\sim C29A \\sim
C28B \\sim C28A \\sim C27B \\sim C27A \\sim C26B \\sim C26A: within 2A with
sigma of 0.04 and sigma for terminal atoms of 0.08
C25 \\sim C24 \\sim C23 \\sim N4 \\sim C22 \\sim N3 \\sim C21 \\sim C20 \\sim
C19 \\sim C18B \\sim C18A \\sim C17B \\sim C17A \\sim C16B \\sim C16A \\sim
C15B \\sim C15A \\sim C14B \\sim C14A: within 1.7A with sigma of 0.04 and sigma
for terminal atoms of 0.08
C13 \\sim C12 \\sim C11 \\sim N2 \\sim C10 \\sim N1 \\sim C9 \\sim C8 \\sim C7
\\sim C6B \\sim C6A \\sim C5B \\sim C5A \\sim C4B \\sim C4A \\sim C3B \\sim C3A
\\sim C2B \\sim C2A: within 2A with sigma of 0.04 and sigma for terminal atoms
of 0.08
Uanis(C37) \\sim Ueq, Uanis(C36) \\sim Ueq, Uanis(C35) \\sim Ueq, Uanis(N6)
\\sim Ueq, Uanis(C34) \\sim Ueq, Uanis(N5) \\sim Ueq, Uanis(C33) \\sim Ueq,
Uanis(C32B) \\sim Ueq, Uanis(C32A) \\sim Ueq, Uanis(C31B) \\sim Ueq,
Uanis(C31A) \\sim Ueq, Uanis(C30B) \\sim Ueq, Uanis(C30A) \\sim Ueq,
Uanis(C29B) \\sim Ueq, Uanis(C29A) \\sim Ueq, Uanis(C28B) \\sim Ueq,
Uanis(C28A) \\sim Ueq, Uanis(C27B) \\sim Ueq, Uanis(C27A) \\sim Ueq,
Uanis(C26B) \\sim Ueq, Uanis(C26A) \\sim Ueq: with sigma of 0.1 and sigma for
terminal atoms of 0.2
Uanis(C25) \\sim Ueq, Uanis(C24) \\sim Ueq, Uanis(C23) \\sim Ueq, Uanis(N4)
\\sim Ueq, Uanis(C22) \\sim Ueq, Uanis(N3) \\sim Ueq, Uanis(C21) \\sim Ueq,
Uanis(C20) \\sim Ueq, Uanis(C19) \\sim Ueq, Uanis(C18B) \\sim Ueq, Uanis(C18A)
\\sim Ueq, Uanis(C17B) \\sim Ueq, Uanis(C17A) \\sim Ueq, Uanis(C16B) \\sim Ueq,
Uanis(C16A) \\sim Ueq, Uanis(C15B) \\sim Ueq, Uanis(C15A) \\sim Ueq,
Uanis(C14B) \\sim Ueq, Uanis(C14A) \\sim Ueq: with sigma of 0.1 and sigma for
terminal atoms of 0.2
4. Rigid body (RIGU) restrains
 C37, C36, C35, N6, C34, N5, C33, C32B, C32A, C31B, C31A, C30B, C30A, C29B,
 C29A, C28B, C28A, C27B, C27A, C26B, C26A
 with sigma for 1-2 distances of 0.004 and sigma for 1-3 distances of 0.004
 C25, C24, C23, N4, C22, N3, C21, C20, C19, C18B, C18A, C17B, C17A, C16B, C16A,
  C15B, C15A, C14B, C14A
 with sigma for 1-2 distances of 0.004 and sigma for 1-3 distances of 0.004
 C13, C12, C11, N2, C10, N1, C9, C8, C7, C6B, C6A, C5B, C5A, C4B, C4A, C3B,
 C3A, C2B, C2A
 with sigma for 1-2 distances of 0.004 and sigma for 1-3 distances of 0.004
5. Others
 Sof(H19C)=Sof(H19D)=Sof(C14B)=Sof(C15B)=Sof(H15C)=Sof(H15D)=Sof(C16B)=
 Sof(H16C)=Sof(H16D)=Sof(C17B)=Sof(H17C)=Sof(H17D)=Sof(C18B)=Sof(H18C)=
 Sof(H18D)=1-FVAR(1)
 Sof(H14D)=Sof(H14E)=Sof(H14F)=Sof(H14G)=Sof(H14H)=Sof(H14I)=0.5*(1-FVAR(2))
 Sof(H19A)=Sof(H19B)=Sof(C14A)=Sof(H14A)=Sof(H14B)=Sof(H14C)=Sof(C15A)=
 Sof(H15A)=Sof(H15B)=Sof(C16A)=Sof(H16A)=Sof(H16B)=Sof(C17A)=Sof(H17A)=
 Sof(H17B)=Sof(C18A)=Sof(H18A)=Sof(H18B)=FVAR(1)
 Sof(H7BC)=Sof(H7BD)=Sof(C2B)=Sof(C3B)=Sof(H3BA)=Sof(H3BB)=Sof(C4B)=Sof(H4BA)=
 Sof(H4BB)=Sof(C5B)=Sof(H5BA)=Sof(H5BB)=Sof(C6B)=Sof(H6BA)=Sof(H6BB)=1-FVAR(2)
 Sof(H2BA)=Sof(H2BB)=Sof(H2BC)=Sof(H2BD)=Sof(H2BE)=Sof(H2BF)=0.5*(1-FVAR(3))
 Sof(H7AA)=Sof(H7AB)=Sof(C2A)=Sof(H2AA)=Sof(H2AB)=Sof(H2AC)=Sof(C3A)=Sof(H3AA)=
 Sof(H3AB)=Sof(C4A)=Sof(H4AA)=Sof(H4AB)=Sof(C5A)=Sof(H5AA)=Sof(H5AB)=Sof(C6A)=
 Sof(H6AA)=Sof(H6AB)=FVAR(2)
 Sof(H33C)=Sof(H33D)=Sof(C26A)=Sof(H26G)=Sof(H26H)=Sof(H26I)=Sof(C27A)=
 Sof(H27C)=Sof(H27D)=Sof(C28A)=Sof(H28C)=Sof(H28D)=Sof(C29A)=Sof(H29C)=
 Sof(H29D)=Sof(C30A)=Sof(H30C)=Sof(H30D)=Sof(C31A)=Sof(H31C)=Sof(H31D)=
 Sof(C32A)=Sof(H32C)=Sof(H32D)=1-FVAR(3)
 Sof(H26A)=Sof(H26C)=Sof(H26E)=Sof(H26D)=Sof(H26F)=Sof(H26B)=0.5*FVAR(4)
 Sof(H33A)=Sof(H33B)=Sof(C26B)=Sof(C27B)=Sof(H27A)=Sof(H27B)=Sof(C28B)=
 Sof(H28A)=Sof(H28B)=Sof(C29B)=Sof(H29A)=Sof(H29B)=Sof(C30B)=Sof(H30A)=
 Sof(H30B)=Sof(C31B)=Sof(H31A)=Sof(H31B)=Sof(C32B)=Sof(H32A)=Sof(H32B)=FVAR(3)
6.a Secondary CH2 refined with riding coordinates:
 C7(H7AA,H7AB), C7(H7BC,H7BD), C8(H8A,H8B), C9(H9A,H9B), C3A(H3AA,H3AB),
 C4A(H4AA,H4AB), C5A(H5AA,H5AB), C6A(H6AA,H6AB), C3B(H3BA,H3BB), C4B(H4BA,H4BB),
  C5B(H5BA,H5BB), C6B(H6BA,H6BB), C19(H19A,H19B), C19(H19C,H19D), C20(H20A,
 H20B), C21(H21A,H21B), C15A(H15A,H15B), C16A(H16A,H16B), C17A(H17A,H17B),
 C18A(H18A,H18B), C15B(H15C,H15D), C16B(H16C,H16D), C17B(H17C,H17D), C18B(H18C,
 H18D), C33(H33A,H33B), C33(H33C,H33D), C27B(H27A,H27B), C28B(H28A,H28B),
 C29B(H29A,H29B), C30B(H30A,H30B), C31B(H31A,H31B), C32B(H32A,H32B), C27A(H27C,
 H27D), C28A(H28C,H28D), C29A(H29C,H29D), C30A(H30C,H30D), C31A(H31C,H31D),
 C32A(H32C,H32D)
6.b Aromatic/amide H refined with riding coordinates:
 C10(H10), C11(H11), C12(H12), C22(H22), C23(H23), C24(H24), C34(H34),
 C35(H35), C36(H36)
6.c Disordered Me refined with riding coordinates:
 C2B(H2BA,H2BB,H2BC,H2BD,H2BE,H2BF), C14B(H14D,H14E,H14F,H14G,H14H,H14I),
 C26B(H26A,H26C,H26E,H26D,H26F,H26B)
6.d Idealised Me refined as rotating group:
 C13(H13A,H13B,H13C), C2A(H2AA,H2AB,H2AC), C25(H25A,H25B,H25C), C14A(H14A,H14B,
 H14C), C37(H37A,H37B,H37C), C26A(H26G,H26H,H26I), C1(H1A,H1B,H1C)
;
_olex2_submission_special_instructions 'No special instructions were received'

loop_
_space_group_symop_operation_xyz
'x, y, z'
'-x, -y, -z'

loop_
_atom_site_label
_atom_site_type_symbol
_atom_site_fract_x
_atom_site_fract_y
_atom_site_fract_z
_atom_site_U_iso_or_equiv
_atom_site_adp_type
_atom_site_occupancy
_atom_site_site_symmetry_order
_atom_site_calc_flag
_atom_site_refinement_flags_posn
_atom_site_refinement_flags_adp
_atom_site_refinement_flags_occupancy
_atom_site_disorder_assembly
_atom_site_disorder_group
C7 C 0.389(2) 0.198(2) 0.2111(8) 0.126(6) Uani 1 1 d D U . . .
H7AA H 0.444773 0.123381 0.216371 0.151 Uiso 0.724(18) 1 calc R . P A 1
H7AB H 0.444357 0.261772 0.217423 0.151 Uiso 0.724(18) 1 calc R . P A 1
H7BC H 0.389745 0.126671 0.189216 0.151 Uiso 0.276(18) 1 calc R . P A 2
H7BD H 0.472651 0.191948 0.230246 0.151 Uiso 0.276(18) 1 calc R . P A 2
C8 C 0.2701(17) 0.2061(15) 0.2528(6) 0.097(5) Uani 1 1 d D U . . .
H8A H 0.195858 0.170057 0.237811 0.116 Uiso 1 1 calc R . . . .
H8B H 0.239173 0.289036 0.260017 0.116 Uiso 1 1 calc R . . . .
C9 C 0.3038(15) 0.1460(15) 0.3060(7) 0.085(4) Uani 1 1 d D U . . .
H9A H 0.326363 0.061486 0.299832 0.102 Uiso 1 1 calc R . . . .
H9B H 0.382557 0.177240 0.319841 0.102 Uiso 1 1 calc R . . . .
C10 C 0.1917(12) 0.2064(10) 0.3940(7) 0.065(3) Uani 1 1 d . U . . .
H10 H 0.268159 0.231376 0.408920 0.078 Uiso 1 1 calc R . . . .
C11 C -0.0118(14) 0.1629(11) 0.3857(9) 0.085(4) Uani 1 1 d . U . . .
H11 H -0.103370 0.151800 0.393867 0.102 Uiso 1 1 calc R . . . .
C12 C 0.0634(14) 0.1360(13) 0.3384(8) 0.080(3) Uani 1 1 d . U . . .
H12 H 0.034117 0.103788 0.306564 0.095 Uiso 1 1 calc R . . . .
C13 C 0.0286(16) 0.2484(12) 0.4738(9) 0.095(5) Uani 1 1 d . U . . .
H13A H -0.002219 0.183230 0.495492 0.143 Uiso 1 1 calc GR . . . .
H13B H -0.045150 0.310588 0.472152 0.143 Uiso 1 1 calc GR . . . .
H13C H 0.103136 0.278013 0.490802 0.143 Uiso 1 1 calc GR . . . .
N1 N 0.1913(11) 0.1647(10) 0.3456(6) 0.072(3) Uani 1 1 d . U . . .
N2 N 0.0724(10) 0.2099(8) 0.4199(6) 0.074(3) Uani 1 1 d . U . . .
C2A C 0.027(3) 0.480(4) 0.094(2) 0.189(16) Uani 0.724(18) 1 d D U P A 1
H2AA H -0.003448 0.562557 0.097718 0.283 Uiso 0.724(18) 1 calc GR . P A 1
H2AB H 0.018785 0.440918 0.129424 0.283 Uiso 0.724(18) 1 calc GR . P A 1
H2AC H -0.028246 0.444590 0.068564 0.283 Uiso 0.724(18) 1 calc GR . P A 1
C3A C 0.172(3) 0.465(3) 0.0711(16) 0.168(12) Uani 0.724(18) 1 d D U P A 1
H3AA H 0.175063 0.477396 0.031042 0.202 Uiso 0.724(18) 1 calc R . P A 1
H3AB H 0.218981 0.526584 0.086585 0.202 Uiso 0.724(18) 1 calc R . P A 1
C4A C 0.250(4) 0.349(3) 0.0820(12) 0.176(11) Uani 0.724(18) 1 d D U P A 1
H4AA H 0.341007 0.347918 0.063610 0.212 Uiso 0.724(18) 1 calc R . P A 1
H4AB H 0.205598 0.286948 0.065320 0.212 Uiso 0.724(18) 1 calc R . P A 1
C5A C 0.263(4) 0.319(3) 0.1418(12) 0.167(10) Uani 0.724(18) 1 d D U P A 1
H5AA H 0.172046 0.313780 0.159791 0.201 Uiso 0.724(18) 1 calc R . P A 1
H5AB H 0.301372 0.382984 0.159246 0.201 Uiso 0.724(18) 1 calc R . P A 1
C6A C 0.349(3) 0.205(3) 0.1523(8) 0.150(9) Uani 0.724(18) 1 d D U P A 1
H6AA H 0.430694 0.200209 0.126897 0.180 Uiso 0.724(18) 1 calc R . P A 1
H6AB H 0.298651 0.138896 0.145022 0.180 Uiso 0.724(18) 1 calc R . P A 1
C2B C 0.066(10) 0.396(10) 0.071(4) 0.177(19) Uani 0.276(18) 1 d D U P A 2
H2BA H -0.022360 0.368337 0.078462 0.212 Uiso 0.138(9) 1 calc R . P A 2
H2BB H 0.056174 0.468019 0.048832 0.212 Uiso 0.138(9) 1 calc R . P A 2
H2BC H 0.125558 0.336997 0.050302 0.212 Uiso 0.138(9) 1 calc R . P A 2
H2BD H 0.128608 0.413898 0.039935 0.212 Uiso 0.138(9) 1 calc R . P A 2
H2BE H 0.050074 0.314216 0.069565 0.212 Uiso 0.138(9) 1 calc R . P A 2
H2BF H -0.019310 0.445238 0.068096 0.212 Uiso 0.138(9) 1 calc R . P A 2
C3B C 0.124(7) 0.421(10) 0.124(3) 0.175(12) Uani 0.276(18) 1 d D U P A 2
H3BA H 0.061541 0.479244 0.144663 0.210 Uiso 0.276(18) 1 calc R . P A 2
H3BB H 0.130800 0.348459 0.146130 0.210 Uiso 0.276(18) 1 calc R . P A 2
C4B C 0.261(7) 0.465(7) 0.118(3) 0.173(12) Uani 0.276(18) 1 d D U P A 2
H4BA H 0.248960 0.550873 0.113757 0.208 Uiso 0.276(18) 1 calc R . P A 2
H4BB H 0.308557 0.433498 0.083203 0.208 Uiso 0.276(18) 1 calc R . P A 2
C5B C 0.349(9) 0.434(5) 0.164(3) 0.176(13) Uani 0.276(18) 1 d D U P A 2
H5BA H 0.302705 0.467052 0.198207 0.211 Uiso 0.276(18) 1 calc R . P A 2
H5BB H 0.433131 0.470718 0.157130 0.211 Uiso 0.276(18) 1 calc R . P A 2
C6B C 0.385(7) 0.304(5) 0.173(3) 0.153(12) Uani 0.276(18) 1 d D U P A 2
H6BA H 0.480470 0.297553 0.159012 0.184 Uiso 0.276(18) 1 calc R . P A 2
H6BB H 0.338906 0.273541 0.143029 0.184 Uiso 0.276(18) 1 calc R . P A 2
C19 C 0.5901(19) 0.7581(17) 0.1995(7) 0.112(6) Uani 1 1 d D U . . .
H19A H 0.491865 0.769568 0.207975 0.135 Uiso 0.56(3) 1 calc R . P B 1
H19B H 0.614640 0.821445 0.174323 0.135 Uiso 0.56(3) 1 calc R . P B 1
H19C H 0.493445 0.751809 0.208212 0.135 Uiso 0.44(3) 1 calc R . P B 2
H19D H 0.599081 0.828971 0.176941 0.135 Uiso 0.44(3) 1 calc R . P B 2
C20 C 0.6591(18) 0.7679(15) 0.2525(7) 0.096(5) Uani 1 1 d D U . . .
H20A H 0.640764 0.701613 0.276923 0.116 Uiso 1 1 calc R . . . .
H20B H 0.757246 0.764315 0.244036 0.116 Uiso 1 1 calc R . . . .
C21 C 0.6095(15) 0.8802(14) 0.2809(7) 0.080(4) Uani 1 1 d D U . . .
H21A H 0.623801 0.946515 0.255962 0.096 Uiso 1 1 calc R . . . .
H21B H 0.512273 0.882130 0.291240 0.096 Uiso 1 1 calc R . . . .
C22 C 0.6240(11) 0.9097(9) 0.3807(6) 0.052(2) Uani 1 1 d . U . . .
H22 H 0.530146 0.917666 0.389959 0.062 Uiso 1 1 calc R . . . .
C23 C 0.8395(12) 0.8974(11) 0.3863(6) 0.061(3) Uani 1 1 d . U . . .
H23 H 0.924239 0.896751 0.400917 0.073 Uiso 1 1 calc R . . . .
C24 C 0.8181(13) 0.8813(12) 0.3349(7) 0.066(3) Uani 1 1 d . U . . .
H24 H 0.885124 0.865728 0.305712 0.079 Uiso 1 1 calc R . . . .
C25 C 0.6885(15) 0.9317(11) 0.4728(6) 0.064(3) Uani 1 1 d . U . . .
H25A H 0.622181 0.999333 0.479501 0.097 Uiso 1 1 calc GR . . . .
H25B H 0.771379 0.944690 0.489174 0.097 Uiso 1 1 calc GR . . . .
H25C H 0.653305 0.862212 0.489114 0.097 Uiso 1 1 calc GR . . . .
N3 N 0.6826(11) 0.8908(9) 0.3307(5) 0.062(2) Uani 1 1 d . U . . .
N4 N 0.7157(9) 0.9155(7) 0.4151(5) 0.0502(19) Uani 1 1 d . U . . .
C14A C 0.675(7) 0.332(3) 0.060(2) 0.19(2) Uani 0.56(3) 1 d D U P B 1
H14A H 0.672918 0.357007 0.022153 0.291 Uiso 0.56(3) 1 calc GR . P B 1
H14B H 0.628953 0.261459 0.065830 0.291 Uiso 0.56(3) 1 calc GR . P B 1
H14C H 0.768739 0.314326 0.069180 0.291 Uiso 0.56(3) 1 calc GR . P B 1
C15A C 0.606(6) 0.428(3) 0.097(2) 0.180(13) Uani 0.56(3) 1 d D U P B 1
H15A H 0.633201 0.413662 0.135103 0.216 Uiso 0.56(3) 1 calc R . P B 1
H15B H 0.508108 0.426391 0.098076 0.216 Uiso 0.56(3) 1 calc R . P B 1
C16A C 0.643(6) 0.546(3) 0.0777(14) 0.171(11) Uani 0.56(3) 1 d D U P B 1
H16A H 0.741628 0.546820 0.076958 0.205 Uiso 0.56(3) 1 calc R . P B 1
H16B H 0.616959 0.559393 0.039885 0.205 Uiso 0.56(3) 1 calc R . P B 1
C17A C 0.577(5) 0.645(3) 0.1132(13) 0.151(11) Uani 0.56(3) 1 d D U P B 1
H17A H 0.478709 0.641512 0.116090 0.182 Uiso 0.56(3) 1 calc R . P B 1
H17B H 0.594397 0.720087 0.095369 0.182 Uiso 0.56(3) 1 calc R . P B 1
C18A C 0.626(6) 0.642(3) 0.1705(14) 0.137(10) Uani 0.56(3) 1 d D U P B 1
H18A H 0.585576 0.580456 0.192236 0.165 Uiso 0.56(3) 1 calc R . P B 1
H18B H 0.724464 0.623337 0.168030 0.165 Uiso 0.56(3) 1 calc R . P B 1
C14B C 0.630(8) 0.367(7) 0.014(3) 0.21(3) Uani 0.44(3) 1 d D U P B 2
H14D H 0.572868 0.349099 -0.014489 0.254 Uiso 0.220(14) 1 calc R . P B 2
H14E H 0.708469 0.401476 -0.002345 0.254 Uiso 0.220(14) 1 calc R . P B 2
H14F H 0.659096 0.295474 0.033711 0.254 Uiso 0.220(14) 1 calc R . P B 2
H14G H 0.720754 0.348267 0.025741 0.254 Uiso 0.220(14) 1 calc R . P B 2
H14H H 0.585153 0.295890 0.013596 0.254 Uiso 0.220(14) 1 calc R . P B 2
H14I H 0.634526 0.401892 -0.022460 0.254 Uiso 0.220(14) 1 calc R . P B 2
C15B C 0.551(6) 0.453(6) 0.054(2) 0.185(14) Uani 0.44(3) 1 d D U P B 2
H15C H 0.470876 0.417937 0.069583 0.222 Uiso 0.44(3) 1 calc R . P B 2
H15D H 0.520163 0.523754 0.033589 0.222 Uiso 0.44(3) 1 calc R . P B 2
C16B C 0.629(7) 0.488(4) 0.101(2) 0.178(13) Uani 0.44(3) 1 d D U P B 2
H16C H 0.721606 0.498926 0.086324 0.214 Uiso 0.44(3) 1 calc R . P B 2
H16D H 0.634675 0.423891 0.127943 0.214 Uiso 0.44(3) 1 calc R . P B 2
C17B C 0.566(6) 0.599(5) 0.129(3) 0.161(11) Uani 0.44(3) 1 d D U P B 2
H17C H 0.542354 0.657514 0.100331 0.193 Uiso 0.44(3) 1 calc R . P B 2
H17D H 0.481780 0.582283 0.149443 0.193 Uiso 0.44(3) 1 calc R . P B 2
C18B C 0.653(5) 0.651(4) 0.167(2) 0.142(10) Uani 0.44(3) 1 d D U P B 2
H18C H 0.734406 0.672531 0.145950 0.171 Uiso 0.44(3) 1 calc R . P B 2
H18D H 0.682422 0.590197 0.193899 0.171 Uiso 0.44(3) 1 calc R . P B 2
C33 C 0.721(2) 0.3449(17) 0.2592(8) 0.106(5) Uani 1 1 d D U . . .
H33A H 0.635353 0.389112 0.250465 0.127 Uiso 0.348(13) 1 calc R . P C 1
H33B H 0.702627 0.283333 0.286403 0.127 Uiso 0.348(13) 1 calc R . P C 1
H33C H 0.682842 0.382128 0.226494 0.127 Uiso 0.652(13) 1 calc R . P C 2
H33D H 0.646203 0.345367 0.287990 0.127 Uiso 0.652(13) 1 calc R . P C 2
C34 C 0.8449(14) 0.4335(13) 0.3295(7) 0.069(3) Uani 1 1 d . U . . .
H34 H 0.802389 0.396403 0.359872 0.083 Uiso 1 1 calc R . . . .
C35 C 0.9711(17) 0.543(2) 0.2818(7) 0.105(5) Uani 1 1 d . U . . .
H35 H 1.034998 0.595781 0.272152 0.125 Uiso 1 1 calc R . . . .
C36 C 0.8975(18) 0.495(2) 0.2477(8) 0.106(5) Uani 1 1 d . U . . .
H36 H 0.898568 0.508099 0.209319 0.128 Uiso 1 1 calc R . . . .
C37 C 0.9990(14) 0.5361(15) 0.3813(6) 0.073(4) Uani 1 1 d . U . . .
H37A H 0.975482 0.619380 0.387882 0.109 Uiso 1 1 calc GR . . . .
H37B H 1.096680 0.519362 0.376562 0.109 Uiso 1 1 calc GR . . . .
H37C H 0.964166 0.491479 0.412448 0.109 Uiso 1 1 calc GR . . . .
N5 N 0.8183(13) 0.4237(13) 0.2784(6) 0.083(3) Uani 1 1 d . U . . .
N6 N 0.9407(10) 0.5034(12) 0.3321(5) 0.070(3) Uani 1 1 d . U . . .
C26B C 1.334(7) -0.062(5) 0.044(3) 0.19(3) Uani 0.348(13) 1 d D U P C 2
H26A H 1.431170 -0.068852 0.045741 0.231 Uiso 0.174(6) 1 calc R . P C 2
H26C H 1.302652 -0.139170 0.044943 0.231 Uiso 0.174(6) 1 calc R . P C 2
H26E H 1.308940 -0.020493 0.010895 0.231 Uiso 0.174(6) 1 calc R . P C 2
H26D H 1.264005 -0.083491 0.021978 0.231 Uiso 0.174(6) 1 calc R . P C 2
H26F H 1.392523 -0.013173 0.022777 0.231 Uiso 0.174(6) 1 calc R . P C 2
H26B H 1.386235 -0.131850 0.056825 0.231 Uiso 0.174(6) 1 calc R . P C 2
C27B C 1.269(6) 0.006(10) 0.094(3) 0.26(3) Uani 0.348(13) 1 d D U P C 2
H27A H 1.303901 0.083182 0.092975 0.314 Uiso 0.348(13) 1 calc R . P C 2
H27B H 1.297637 -0.035052 0.126896 0.314 Uiso 0.348(13) 1 calc R . P C 2
C28B C 1.116(6) 0.027(10) 0.099(2) 0.25(2) Uani 0.348(13) 1 d D U P C 2
H28A H 1.087214 0.092573 0.074421 0.297 Uiso 0.348(13) 1 calc R . P C 2
H28B H 1.079648 -0.043271 0.085282 0.297 Uiso 0.348(13) 1 calc R . P C 2
C29B C 1.054(7) 0.053(6) 0.156(2) 0.209(15) Uani 0.348(13) 1 d D U P C 2
H29A H 1.055365 -0.022178 0.176156 0.251 Uiso 0.348(13) 1 calc R . P C 2
H29B H 1.114326 0.100371 0.173845 0.251 Uiso 0.348(13) 1 calc R . P C 2
C30B C 0.913(6) 0.114(8) 0.164(3) 0.168(11) Uani 0.348(13) 1 d D U P C 2
H30A H 0.850528 0.054940 0.173489 0.202 Uiso 0.348(13) 1 calc R . P C 2
H30B H 0.888849 0.151311 0.129381 0.202 Uiso 0.348(13) 1 calc R . P C 2
C31B C 0.895(5) 0.206(5) 0.209(3) 0.149(11) Uani 0.348(13) 1 d D U P C 2
H31A H 0.905552 0.282099 0.191037 0.178 Uiso 0.348(13) 1 calc R . P C 2
H31B H 0.969968 0.189582 0.232770 0.178 Uiso 0.348(13) 1 calc R . P C 2
C32B C 0.765(6) 0.217(2) 0.245(2) 0.128(10) Uani 0.348(13) 1 d D U P C 2
H32A H 0.777254 0.171703 0.278908 0.154 Uiso 0.348(13) 1 calc R . P C 2
H32B H 0.694224 0.185299 0.225655 0.154 Uiso 0.348(13) 1 calc R . P C 2
C26A C 0.960(5) -0.236(3) 0.0329(16) 0.171(16) Uani 0.652(13) 1 d D U P C 1
H26G H 0.984094 -0.180228 0.004484 0.256 Uiso 0.652(13) 1 calc GR . P C 1
H26H H 0.907875 -0.293244 0.017686 0.256 Uiso 0.652(13) 1 calc GR . P C 1
H26I H 1.042197 -0.276786 0.046267 0.256 Uiso 0.652(13) 1 calc GR . P C 1
C27A C 0.878(4) -0.173(3) 0.0797(17) 0.175(14) Uani 0.652(13) 1 d D U P C 1
H27C H 0.882147 -0.222912 0.112826 0.210 Uiso 0.652(13) 1 calc R . P C 1
H27D H 0.783475 -0.160676 0.070740 0.210 Uiso 0.652(13) 1 calc R . P C 1
C28A C 0.925(3) -0.057(2) 0.0921(12) 0.130(10) Uani 0.652(13) 1 d D U P C 1
H28C H 1.020308 -0.069103 0.100402 0.156 Uiso 0.652(13) 1 calc R . P C 1
H28D H 0.919469 -0.006499 0.059216 0.156 Uiso 0.652(13) 1 calc R . P C 1
C29A C 0.845(4) 0.005(3) 0.1393(13) 0.159(10) Uani 0.652(13) 1 d D U P C 1
H29C H 0.842518 -0.048924 0.171096 0.190 Uiso 0.652(13) 1 calc R . P C 1
H29D H 0.751540 0.024189 0.129394 0.190 Uiso 0.652(13) 1 calc R . P C 1
C30A C 0.900(4) 0.115(3) 0.1556(18) 0.163(10) Uani 0.652(13) 1 d D U P C 1
H30C H 0.890665 0.172792 0.125718 0.195 Uiso 0.652(13) 1 calc R . P C 1
H30D H 0.996114 0.097519 0.161138 0.195 Uiso 0.652(13) 1 calc R . P C 1
C31A C 0.826(5) 0.165(2) 0.2077(14) 0.158(10) Uani 0.652(13) 1 d D U P C 1
H31C H 0.739101 0.132809 0.213233 0.190 Uiso 0.652(13) 1 calc R . P C 1
H31D H 0.879201 0.139580 0.238847 0.190 Uiso 0.652(13) 1 calc R . P C 1
C32A C 0.802(5) 0.296(2) 0.2082(13) 0.147(9) Uani 0.652(13) 1 d D U P C 1
H32C H 0.753400 0.321721 0.175789 0.177 Uiso 0.652(13) 1 calc R . P C 1
H32D H 0.888986 0.328177 0.204938 0.177 Uiso 0.652(13) 1 calc R . P C 1
Hg1 Hg 0.26715(4) 0.74085(4) 0.32388(2) 0.05056(12) Uani 1 1 d . . . . .
Hg2 Hg 0.46246(4) 0.44826(3) 0.39187(2) 0.04515(11) Uani 1 1 d . . . . .
Hg3 Hg 0.37224(4) 0.72065(3) 0.48526(2) 0.04175(11) Uani 1 1 d . . . . .
Te1 Te 0.15083(9) 0.86039(9) 0.23666(4) 0.0687(3) Uani 1 1 d . . . . .
Te2 Te 0.36942(9) 0.52489(8) 0.29506(4) 0.0623(2) Uani 1 1 d . . . . .
Te3 Te 0.24209(6) 0.87128(6) 0.41442(3) 0.04299(17) Uani 1 1 d . . . . .
Te4 Te 0.58707(7) 0.23035(5) 0.40900(3) 0.04195(17) Uani 1 1 d . . . . .
Te5 Te 0.62840(6) 0.61968(5) 0.43054(3) 0.04020(16) Uani 1 1 d . . . . .
Te6 Te 0.74256(6) 0.50311(5) 0.51592(3) 0.04031(16) Uani 1 1 d . . . . .
C1 C 0.184(2) 0.7207(17) 0.1766(8) 0.107(7) Uani 1 1 d . . . . .
H1A H 0.219595 0.751295 0.141659 0.161 Uiso 1 1 calc GR . . . .
H1B H 0.098474 0.689782 0.171559 0.161 Uiso 1 1 calc GR . . . .
H1C H 0.247602 0.658451 0.189502 0.161 Uiso 1 1 calc GR . . . .

loop_
_atom_site_aniso_label
_atom_site_aniso_U_11
_atom_site_aniso_U_22
_atom_site_aniso_U_33
_atom_site_aniso_U_23
_atom_site_aniso_U_13
_atom_site_aniso_U_12
C7 0.122(13) 0.133(15) 0.125(12) 0.009(12) -0.007(9) -0.030(12)
C8 0.087(10) 0.072(10) 0.131(10) 0.008(9) -0.021(8) 0.001(8)
C9 0.058(7) 0.095(11) 0.109(9) -0.004(8) -0.023(6) -0.027(7)
C10 0.037(5) 0.038(6) 0.121(8) 0.011(6) -0.007(5) -0.004(4)
C11 0.039(6) 0.042(6) 0.173(11) 0.030(7) -0.015(6) -0.004(5)
C12 0.049(6) 0.058(7) 0.137(10) 0.039(7) -0.036(6) -0.019(6)
C13 0.063(9) 0.042(7) 0.171(11) 0.005(8) 0.041(9) -0.001(6)
N1 0.044(5) 0.057(6) 0.121(7) 0.014(6) -0.021(5) -0.017(5)
N2 0.042(5) 0.021(4) 0.156(8) 0.010(5) 0.010(5) -0.001(4)
C2A 0.17(2) 0.22(4) 0.17(3) 0.00(3) 0.01(2) 0.02(2)
C3A 0.17(2) 0.15(2) 0.17(2) 0.021(18) 0.011(19) 0.024(19)
C4A 0.20(2) 0.16(2) 0.158(18) 0.021(18) -0.009(19) 0.032(18)
C5A 0.18(2) 0.164(19) 0.152(17) 0.013(16) -0.018(17) 0.010(16)
C6A 0.14(2) 0.17(2) 0.133(12) 0.021(17) -0.020(14) -0.004(17)
C2B 0.18(4) 0.16(4) 0.18(3) 0.02(4) 0.00(3) 0.03(3)
C3B 0.19(2) 0.16(2) 0.17(2) 0.02(2) 0.00(2) 0.03(2)
C4B 0.19(2) 0.15(2) 0.17(2) 0.02(2) 0.00(2) 0.03(2)
C5B 0.19(3) 0.16(2) 0.17(3) 0.03(2) 0.00(2) 0.01(2)
C6B 0.16(2) 0.16(2) 0.14(2) 0.031(17) -0.004(19) -0.006(19)
C19 0.079(11) 0.160(15) 0.099(11) -0.023(10) -0.004(8) -0.017(11)
C20 0.073(10) 0.107(11) 0.109(11) -0.018(9) -0.013(8) -0.002(9)
C21 0.054(7) 0.094(9) 0.093(8) 0.002(7) -0.009(6) -0.001(7)
C22 0.036(5) 0.034(5) 0.084(6) 0.008(5) -0.004(4) -0.001(4)
C23 0.039(5) 0.049(6) 0.094(7) 0.006(6) -0.005(4) -0.001(5)
C24 0.046(5) 0.063(7) 0.087(7) 0.011(7) 0.002(5) -0.008(5)
C25 0.071(8) 0.037(6) 0.084(6) 0.005(6) -0.002(6) -0.005(6)
N3 0.047(5) 0.054(6) 0.085(5) 0.008(5) -0.002(4) -0.005(4)
N4 0.042(4) 0.025(4) 0.082(5) 0.006(4) -0.008(4) 0.002(3)
C14A 0.26(5) 0.18(3) 0.14(3) -0.03(3) -0.04(3) 0.03(3)
C15A 0.23(3) 0.18(2) 0.13(2) -0.04(2) -0.04(2) -0.01(2)
C16A 0.21(2) 0.18(2) 0.120(19) -0.044(16) -0.031(18) -0.01(2)
C17A 0.17(2) 0.18(2) 0.107(16) -0.029(15) -0.028(16) -0.004(19)
C18A 0.14(2) 0.173(18) 0.104(15) -0.035(13) -0.017(15) -0.016(17)
C14B 0.23(5) 0.23(4) 0.17(4) -0.08(3) -0.03(4) 0.00(4)
C15B 0.23(3) 0.20(3) 0.13(2) -0.05(2) -0.03(2) -0.01(2)
C16B 0.22(2) 0.19(2) 0.13(2) -0.045(18) -0.03(2) -0.01(2)
C17B 0.18(2) 0.18(2) 0.120(19) -0.039(16) -0.024(17) -0.019(18)
C18B 0.15(2) 0.175(19) 0.104(17) -0.036(14) -0.010(15) -0.006(17)
C33 0.110(12) 0.104(11) 0.106(12) -0.028(9) -0.003(9) -0.019(8)
C34 0.052(6) 0.068(8) 0.084(7) 0.001(6) -0.001(6) 0.007(5)
C35 0.067(9) 0.173(15) 0.079(8) 0.034(9) -0.008(7) -0.041(9)
C36 0.073(10) 0.166(15) 0.084(8) 0.028(9) -0.017(7) -0.027(9)
C37 0.047(7) 0.096(11) 0.073(7) 0.017(7) 0.001(6) -0.005(7)
N5 0.057(6) 0.104(9) 0.085(7) 0.001(6) -0.005(5) 0.000(5)
N6 0.038(5) 0.095(8) 0.076(6) 0.024(6) -0.004(4) 0.001(5)
C26B 0.19(5) 0.11(4) 0.26(5) 0.07(4) 0.10(4) -0.04(4)
C27B 0.24(3) 0.24(4) 0.28(4) 0.02(4) 0.09(3) 0.02(4)
C28B 0.24(3) 0.23(4) 0.24(3) -0.01(3) 0.08(3) 0.03(3)
C29B 0.20(2) 0.18(3) 0.22(3) -0.02(2) 0.03(2) 0.06(2)
C30B 0.19(2) 0.139(19) 0.16(2) -0.003(16) 0.013(18) 0.048(18)
C31B 0.16(2) 0.123(19) 0.147(19) 0.007(16) 0.029(17) 0.021(16)
C32B 0.14(2) 0.104(13) 0.14(2) -0.023(16) 0.010(17) -0.013(15)
C26A 0.22(4) 0.14(3) 0.15(3) 0.02(2) -0.03(3) -0.03(3)
C27A 0.19(3) 0.16(2) 0.18(3) 0.007(19) -0.03(2) -0.02(2)
C28A 0.14(2) 0.136(19) 0.115(19) 0.029(14) -0.021(17) 0.002(17)
C29A 0.17(2) 0.151(18) 0.139(19) 0.020(14) -0.020(17) 0.043(16)
C30A 0.18(2) 0.138(16) 0.155(18) 0.000(14) 0.008(16) 0.058(15)
C31A 0.17(2) 0.123(14) 0.165(17) 0.000(13) 0.042(17) 0.026(15)
C32A 0.18(2) 0.120(14) 0.134(16) -0.028(12) 0.036(15) -0.014(15)
Hg1 0.0387(2) 0.0518(3) 0.0604(3) 0.0016(2) -0.00657(19) 0.00004(18)
Hg2 0.0392(2) 0.03165(19) 0.0652(3) -0.00111(18) -0.01388(19) 0.00101(15)
Hg3 0.03306(19) 0.02946(18) 0.0628(3) -0.00018(17) -0.01150(17) 0.00221(14)
Te1 0.0575(5) 0.0820(6) 0.0623(5) 0.0127(5) -0.0067(4) 0.0123(5)
Te2 0.0645(5) 0.0605(5) 0.0596(5) -0.0062(4) -0.0158(4) 0.0123(4)
Te3 0.0297(3) 0.0340(3) 0.0646(5) 0.0045(3) -0.0086(3) 0.0027(2)
Te4 0.0341(3) 0.0289(3) 0.0630(5) -0.0051(3) -0.0116(3) 0.0025(2)
Te5 0.0298(3) 0.0272(3) 0.0636(4) 0.0004(3) -0.0067(3) -0.0010(2)
Te6 0.0273(3) 0.0289(3) 0.0651(5) -0.0022(3) -0.0101(3) 0.0002(2)
C1 0.117(15) 0.102(14) 0.096(13) -0.022(11) -0.038(11) 0.044(12)

loop_
_atom_type_symbol
_atom_type_description
_atom_type_scat_dispersion_real
_atom_type_scat_dispersion_imag
_atom_type_scat_source
C C 0.0033 0.0016 'International Tables Vol C Tables 4.2.6.8 and 6.1.1.4'
H H 0.0000 0.0000 'International Tables Vol C Tables 4.2.6.8 and 6.1.1.4'
Hg Hg -2.3894 9.2266 'International Tables Vol C Tables 4.2.6.8 and 6.1.1.4'
N N 0.0061 0.0033 'International Tables Vol C Tables 4.2.6.8 and 6.1.1.4'
Te Te -0.5308 1.6751 'International Tables Vol C Tables 4.2.6.8 and 6.1.1.4'

loop_
_geom_angle_atom_site_label_1
_geom_angle_atom_site_label_2
_geom_angle_atom_site_label_3
_geom_angle
_geom_angle_site_symmetry_1
_geom_angle_site_symmetry_3
C8 C7 C6A 113.0(17) . .
C8 C7 C6B 112(2) . .
C7 C8 C9 111.9(15) . .
N1 C9 C8 109.7(13) . .
N1 C10 N2 110.9(13) . .
C12 C11 N2 106.2(12) . .
C11 C12 N1 106.5(16) . .
C10 N1 C9 126.7(12) . .
C10 N1 C12 108.5(15) . .
C12 N1 C9 124.8(15) . .
C10 N2 C11 107.8(15) . .
C10 N2 C13 129.6(15) . .
C11 N2 C13 122.6(13) . .
C4A C3A C2A 116(2) . .
C3A C4A C5A 115(2) . .
C4A C5A C6A 115(2) . .
C5A C6A C7 111(2) . .
C4B C3B C2B 115(3) . .
C3B C4B C5B 115(2) . .
C4B C5B C6B 115(2) . .
C5B C6B C7 150(6) . .
C18A C19 C20 114.0(16) . .
C18B C19 C20 110.2(18) . .
C21 C20 C19 110.6(14) . .
N3 C21 C20 109.8(12) . .
N4 C22 N3 109.4(11) . .
C24 C23 N4 107.3(12) . .
C23 C24 N3 108.0(13) . .
C22 N3 C21 124.5(11) . .
C22 N3 C24 107.3(12) . .
C24 N3 C21 128.1(13) . .
C22 N4 C23 107.9(12) . .
C22 N4 C25 124.5(11) . .
C23 N4 C25 127.6(12) . .
C14A C15A C16A 111(2) . .
C17A C16A C15A 113(2) . .
C16A C17A C18A 113(2) . .
C19 C18A C17A 112(2) . .
C14B C15B C16B 115(2) . .
C15B C16B C17B 113(2) . .
C18B C17B C16B 115(2) . .
C17B C18B C19 117(2) . .
N5 C33 C32B 121(3) . .
N5 C33 C32A 99(2) . .
N5 C34 N6 109.2(15) . .
C36 C35 N6 108.6(17) . .
C35 C36 N5 106.9(17) . .
C34 N5 C33 124.2(16) . .
C34 N5 C36 107.0(15) . .
C36 N5 C33 128.7(16) . .
C34 N6 C35 108.1(15) . .
C34 N6 C37 126.4(13) . .
C35 N6 C37 125.5(14) . .
C26B C27B C28B 117(3) . .
C29B C28B C27B 115(2) . .
C30B C29B C28B 120(3) . .
C29B C30B C31B 114(2) . .
C30B C31B C32B 118(3) . .
C31B C32B C33 111(2) . .
C26A C27A C28A 113(2) . .
C29A C28A C27A 113(2) . .
C28A C29A C30A 113(2) . .
C29A C30A C31A 112(2) . .
C32A C31A C30A 115(2) . .
C31A C32A C33 114.1(18) . .
Te2 Hg1 Te1 111.29(3) . .
Te2 Hg1 Te3 137.08(3) . .
Te3 Hg1 Te1 111.61(3) . .
Te2 Hg2 Te4 124.40(3) . .
Te2 Hg2 Te5 108.50(3) . .
Te2 Hg2 Te6 111.63(3) . 2_666
Te4 Hg2 Te5 108.55(2) . .
Te4 Hg2 Te6 106.91(3) . 2_666
Te5 Hg2 Te6 92.01(2) . 2_666
Te3 Hg3 Te5 109.11(3) . .
Te3 Hg3 Te6 108.53(2) . 2_666
Te4 Hg3 Te3 125.20(2) 2_666 .
Te4 Hg3 Te5 108.58(2) 2_666 .
Te4 Hg3 Te6 108.27(3) 2_666 2_666
Te6 Hg3 Te5 92.12(2) 2_666 .
C1 Te1 Hg1 98.4(5) . .
Hg1 Te2 Hg2 99.55(3) . .
Hg1 Te3 Hg3 100.45(3) . .
Hg2 Te4 Hg3 92.44(2) . 2_666
Hg2 Te5 Hg3 83.26(2) . .
Te6 Te5 Hg2 101.77(3) . .
Te6 Te5 Hg3 100.71(3) . .
Hg3 Te6 Hg2 82.89(2) 2_666 2_666
Te5 Te6 Hg2 102.96(3) . 2_666
Te5 Te6 Hg3 102.03(3) . 2_666

loop_
_geom_bond_atom_site_label_1
_geom_bond_atom_site_label_2
_geom_bond_distance
_geom_bond_site_symmetry_2
C7 C8 1.510(14) .
C7 C6A 1.529(15) .
C7 C6B 1.529(16) .
C8 C9 1.516(14) .
C9 N1 1.43(2) .
C10 N1 1.29(2) .
C10 N2 1.312(16) .
C11 C12 1.36(3) .
C11 N2 1.39(2) .
C12 N1 1.388(16) .
C13 N2 1.42(2) .
C2A C3A 1.518(16) .
C3A C4A 1.512(15) .
C4A C5A 1.515(16) .
C5A C6A 1.523(16) .
C2B C3B 1.519(16) .
C3B C4B 1.517(16) .
C4B C5B 1.517(16) .
C5B C6B 1.520(16) .
C19 C20 1.533(14) .
C19 C18A 1.519(16) .
C19 C18B 1.528(16) .
C20 C21 1.503(13) .
C21 N3 1.487(19) .
C22 N3 1.332(17) .
C22 N4 1.306(16) .
C23 C24 1.32(2) .
C23 N4 1.382(16) .
C24 N3 1.368(16) .
C25 N4 1.431(17) .
C14A C15A 1.521(16) .
C15A C16A 1.521(16) .
C16A C17A 1.513(16) .
C17A C18A 1.526(16) .
C14B C15B 1.518(16) .
C15B C16B 1.520(16) .
C16B C17B 1.521(16) .
C17B C18B 1.513(16) .
C33 N5 1.51(2) .
C33 C32B 1.533(16) .
C33 C32A 1.524(15) .
C34 N5 1.31(2) .
C34 N6 1.327(19) .
C35 C36 1.32(3) .
C35 N6 1.33(2) .
C36 N5 1.39(2) .
C37 N6 1.452(19) .
C26B C27B 1.515(16) .
C27B C28B 1.529(16) .
C28B C29B 1.516(16) .
C29B C30B 1.516(16) .
C30B C31B 1.521(16) .
C31B C32B 1.522(16) .
C26A C27A 1.512(16) .
C27A C28A 1.514(16) .
C28A C29A 1.503(16) .
C29A C30A 1.510(16) .
C30A C31A 1.518(16) .
C31A C32A 1.502(16) .
Hg1 Te1 2.7970(10) .
Hg1 Te2 2.6808(10) .
Hg1 Te3 2.6844(9) .
Hg2 Te2 2.7233(10) .
Hg2 Te4 2.7342(7) .
Hg2 Te5 2.9351(8) .
Hg2 Te6 2.9617(9) 2_666
Hg3 Te3 2.7483(8) .
Hg3 Te4 2.7356(9) 2_666
Hg3 Te5 2.9482(8) .
Hg3 Te6 2.9433(8) 2_666
Te1 C1 2.185(17) .
Te5 Te6 2.7370(10) .

loop_
_geom_torsion_atom_site_label_1
_geom_torsion_atom_site_label_2
_geom_torsion_atom_site_label_3
_geom_torsion_atom_site_label_4
_geom_torsion
C7 C8 C9 N1 175.1(15)
C8 C7 C6A C5A 59(4)
C8 C7 C6B C5B 34(15)
C8 C9 N1 C10 -126.2(16)
C8 C9 N1 C12 56.5(19)
C11 C12 N1 C9 177.5(13)
C11 C12 N1 C10 -0.3(15)
C12 C11 N2 C10 -2.0(14)
C12 C11 N2 C13 -179.8(12)
N1 C10 N2 C11 1.9(15)
N1 C10 N2 C13 179.5(13)
N2 C10 N1 C9 -178.7(13)
N2 C10 N1 C12 -1.0(15)
N2 C11 C12 N1 1.4(14)
C2A C3A C4A C5A -61(6)
C3A C4A C5A C6A -176(4)
C4A C5A C6A C7 164(3)
C6A C7 C8 C9 154(2)
C2B C3B C4B C5B -151(8)
C3B C4B C5B C6B 62(11)
C4B C5B C6B C7 -126(11)
C6B C7 C8 C9 -149(5)
C19 C20 C21 N3 -177.1(15)
C20 C19 C18A C17A -169(4)
C20 C19 C18B C17B 155(6)
C20 C21 N3 C22 -125.7(15)
C20 C21 N3 C24 53(2)
C23 C24 N3 C21 179.6(13)
C23 C24 N3 C22 -1.7(15)
C24 C23 N4 C22 0.1(14)
C24 C23 N4 C25 177.0(11)
N3 C22 N4 C23 -1.1(13)
N3 C22 N4 C25 -178.2(10)
N4 C22 N3 C21 -179.4(11)
N4 C22 N3 C24 1.7(13)
N4 C23 C24 N3 1.0(15)
C14A C15A C16A C17A 180(4)
C15A C16A C17A C18A 67(6)
C16A C17A C18A C19 164(4)
C18A C19 C20 C21 -175(3)
C14B C15B C16B C17B 162(8)
C15B C16B C17B C18B -168(7)
C16B C17B C18B C19 -176(6)
C18B C19 C20 C21 173(4)
C35 C36 N5 C33 -176.8(18)
C35 C36 N5 C34 2(2)
C36 C35 N6 C34 -2(2)
C36 C35 N6 C37 -179.2(17)
N5 C33 C32B C31B -47(6)
N5 C33 C32A C31A 123(4)
N5 C34 N6 C35 2.8(18)
N5 C34 N6 C37 -179.7(13)
N6 C34 N5 C33 175.9(14)
N6 C34 N5 C36 -2.8(18)
N6 C35 C36 N5 0(3)
C26B C27B C28B C29B 158(8)
C27B C28B C29B C30B 159(9)
C28B C29B C30B C31B -139(8)
C29B C30B C31B C32B -142(6)
C30B C31B C32B C33 -144(6)
C32B C33 N5 C34 -87(3)
C32B C33 N5 C36 91(3)
C26A C27A C28A C29A -179(4)
C27A C28A C29A C30A 174(4)
C28A C29A C30A C31A -173(4)
C29A C30A C31A C32A -141(4)
C30A C31A C32A C33 177(3)
C32A C33 N5 C34 -137(2)
C32A C33 N5 C36 41(3)
